data_4070475
loop_
_publ_author_name
'Cinellu, Maria A.'
'Maiore, Laura'
'Minghetti, Giovanni'
'Cocco, Fabio'
'Stoccoro, Sergio'
'Zucca, Antonio'
'Manassero, Mario'
'Manassero, Carlo'

_publ_section_title
;
 Gold(III) Adducts with Chiral Pyridinyl-Oxazolines. Synthesis, Reactivity
 of the Coordinated Ligands, and Structural Characterizations
;
_journal_issue 24
_journal_name_full Organometallics
_journal_page_first 7015
_journal_paper_doi 10.1021/om900841b
_journal_volume 28
_journal_year 2009
_chemical_formula_sum 'C11 H15 Au Cl2 N2 O2'
_chemical_formula_weight 475.13
_space_group_IT_number 1
_symmetry_cell_setting triclinic
_symmetry_space_group_name_Hall 'P 1'
_symmetry_space_group_name_H-M 'P 1'
_audit_creation_date 09-06-02
_audit_creation_method 'from The Personal SDP version 2.1.1'
_cell_angle_alpha 77.190(1)
_cell_angle_beta 79.000(1)
_cell_angle_gamma 73.520(1)
_cell_formula_units_Z 1
_cell_length_a 5.7897(4)
_cell_length_b 6.5159(5)
_cell_length_c 9.9614(7)
_cell_measurement_reflns_used 4962
_cell_measurement_temperature 296
_cell_measurement_theta_max 28
_cell_measurement_theta_min 3
_cell_volume 348.08(4)
_computing_cell_refinement 'APEX II (Bruker)'
_computing_data_collection 'APEX II (Bruker)'
_computing_data_reduction 'SAINT (Bruker)'
_computing_structure_refinement ' Full-matrix least-squares  (The Personal SDP, 1991)'
_computing_structure_solution ' SHELXS-86  (Sheldrick, 1986) as implemented in The Personal SDP'
_diffrn_ambient_temperature 296
_diffrn_measurement_device 'APEX II (Bruker)'
_diffrn_measurement_method omega
_diffrn_radiation_detector 'APEX II CCD area detector'
_diffrn_radiation_monochromator graphite
_diffrn_radiation_source 'fine-focus sealed tube'
_diffrn_radiation_type Mo-K\a
_diffrn_radiation_wavelength 0.71073
_diffrn_reflns_limit_h_max 8
_diffrn_reflns_limit_h_min -8
_diffrn_reflns_limit_k_max 9
_diffrn_reflns_limit_k_min -9
_diffrn_reflns_limit_l_max 14
_diffrn_reflns_limit_l_min -15
_diffrn_reflns_reduction_process SAINT
_diffrn_reflns_theta_max 28.00
_diffrn_reflns_theta_min 3.00
_diffrn_standards_decay_% 0.00
_diffrn_standards_number 109
_exptl_absorpt_coefficient_mu 10.93
_exptl_absorpt_correction_T_max 1.000
_exptl_absorpt_correction_T_min 0.237
_exptl_absorpt_correction_type empirical
_exptl_absorpt_process_details '  SADABS'
_exptl_crystal_colour yellow
_exptl_crystal_density_diffrn 2.266
_exptl_crystal_description plate
_exptl_crystal_F_000 224
_exptl_crystal_size_max 0.150
_exptl_crystal_size_mid 0.100
_exptl_crystal_size_min 0.008
_refine_diff_density_max 4.647
_refine_diff_density_min -5.131
_refine_ls_goodness_of_fit_all 0.981
_refine_ls_goodness_of_fit_obs 0.981
_refine_ls_hydrogen_treatment noref
_refine_ls_matrix_type full
_refine_ls_number_constraints 3
_refine_ls_number_parameters 163
_refine_ls_number_reflns 4624
_refine_ls_number_restraints 0
_refine_ls_R_factor_all 0.086
_refine_ls_R_factor_obs 0.086
_refine_ls_shift/esd_max 0.017
_refine_ls_shift/esd_mean 0.002
_refine_ls_structure_factor_coef Fsqd
_refine_ls_weighting_scheme calc
_refine_ls_wR_factor_obs 0.087
_cod_data_source_file om900841b_si_002.cif
_cod_data_source_block compound_5a
_cod_original_cell_volume 348.08(5)
_cod_database_code 4070475
_diffrn_reflns_number_total 8990
_diffrn_reflns_number_independent 4624
_r_int 0.0244
_total_number_of_frames 2220
_time_per_frame_seconds 35
_frame_width_degrees 0.50
_detector_sample_distance_cm 5.00
_conventional_r1_(i>2\s(i)) 0.042
_reflections_with_(i>2\s(i) 3229
_refine_diff_density_esd 1.059

loop_
_symmetry_equiv_pos_as_xyz
+x,+y,+z

loop_
_atom_site_aniso_label
_atom_site_aniso_U_11
_atom_site_aniso_U_22
_atom_site_aniso_U_33
_atom_site_aniso_U_12
_atom_site_aniso_U_13
_atom_site_aniso_U_23
_atom_site_aniso_type_symbol
Au 0.0388(1) 0.0420(1) 0.0302(1) -0.01164(9) -0.00542(8) -0.00930(9) Au
Cl1 0.083(2) 0.087(2) 0.047(1) -0.021(1) -0.014(1) -0.027(1) Cl
Cl2 0.062(1) 0.062(1) 0.059(1) -0.0353(8) -0.006(1) -0.015(1) Cl
O1 0.061(3) 0.064(3) 0.038(3) -0.034(2) -0.005(3) -0.011(3) O
O2 0.047(3) 0.092(4) 0.044(3) -0.023(3) 0.008(3) -0.026(3) O
N1 0.047(4) 0.047(4) 0.038(4) -0.019(3) 0.002(3) -0.005(3) N
N11 0.048(3) 0.045(3) 0.032(3) -0.023(3) -0.003(3) -0.004(3) N
C1 0.041(4) 0.038(4) 0.036(4) -0.010(3) -0.006(3) -0.003(4) C
C2 0.049(4) 0.049(5) 0.051(5) -0.022(3) 0.000(4) -0.004(4) C
C3 0.063(5) 0.051(5) 0.050(6) -0.028(4) 0.007(5) 0.007(5) C
C4 0.057(5) 0.071(6) 0.048(6) -0.024(5) 0.005(5) 0.009(5) C
C5 0.056(5) 0.069(6) 0.029(4) -0.012(5) 0.000(4) 0.002(5) C
C11 0.032(3) 0.032(3) 0.037(4) -0.013(3) -0.009(3) -0.008(3) C
C12 0.037(4) 0.051(5) 0.034(4) -0.019(3) 0.002(3) -0.004(4) C
C13 0.062(5) 0.088(6) 0.047(5) -0.036(4) 0.014(4) -0.039(4) C
C14 0.056(7) 0.108(9) 0.094(9) -0.003(7) 0.012(6) 0.066(7) C
C15 0.064(6) 0.073(7) 0.062(7) -0.023(5) -0.001(6) 0.021(6) C
C16 0.051(7) 0.11(1) 0.18(2) -0.003(7) 0.006(9) 0.08(1) C

loop_
_atom_site_label
_atom_site_fract_x
_atom_site_fract_y
_atom_site_fract_z
_atom_site_occupancy
_atom_site_U_iso_or_equiv
_atom_site_thermal_displace_type
_atom_site_type_symbol
Au 0.0000 0.0000 0.0000 1.00 0.03613(4) Uani Au
Cl1 0.0217(5) -0.0871(5) -0.2119(3) 1.00 0.0695(6) Uani Cl
Cl2 -0.2576(4) -0.2190(4) 0.0858(3) 1.00 0.0565(5) Uani Cl
O1 0.195(1) 0.270(1) 0.2766(6) 1.00 0.051(1) Uani O
O2 -0.488(1) 0.177(1) 0.4813(7) 1.00 0.059(1) Uani O
N1 0.231(1) 0.190(1) -0.0654(8) 1.00 0.044(2) Uani N
N11 -0.011(1) 0.100(1) 0.1821(7) 1.00 0.040(1) Uani N
C1 0.277(2) 0.276(1) 0.0346(9) 1.00 0.039(2) Uani C
C2 0.430(2) 0.419(2) 0.007(1) 1.00 0.049(2) Uani C
C3 0.539(2) 0.469(2) -0.128(1) 1.00 0.057(2) Uani C
C4 0.495(2) 0.381(2) -0.231(1) 1.00 0.062(2) Uani C
C5 0.341(2) 0.239(2) -0.201(1) 1.00 0.054(2) Uani C
C11 0.151(1) 0.215(1) 0.1734(8) 1.00 0.032(1) Uani C
C12 -0.149(1) 0.019(1) 0.3162(9) 1.00 0.040(2) Uani C
C13 -0.265(2) 0.209(2) 0.395(1) 1.00 0.061(2) Uani C
C14 -0.005(2) -0.195(2) 0.394(1) 1.00 0.106(3) Uani C
C15 -0.158(2) -0.291(2) 0.515(1) 1.00 0.071(3) Uani C
C16 0.230(3) -0.245(3) 0.398(2) 1.00 0.139(5) Uani C
H1 -0.6115 0.1624 0.4325 1.00 0.0655 Uiso H
H2 0.4582 0.4797 0.0811 1.00 0.0544 Uiso H
H3 0.6470 0.5658 -0.1493 1.00 0.0621 Uiso H
H4 0.5701 0.4180 -0.3258 1.00 0.0680 Uiso H
H5 0.3123 0.1760 -0.2734 1.00 0.0603 Uiso H
H6 -0.2850 -0.0287 0.3010 1.00 0.0445 Uiso H
H7 -0.1520 0.2163 0.4537 1.00 0.0670 Uiso H
H8 -0.3000 0.3438 0.3291 1.00 0.0670 Uiso H
H9 0.0376 -0.2766 0.3190 1.00 0.1169 Uiso H
H10 -0.3272 -0.2416 0.4998 1.00 0.0787 Uiso H
H11 -0.1074 -0.4488 0.5265 1.00 0.0787 Uiso H
H12 -0.1408 -0.2470 0.5989 1.00 0.0787 Uiso H
H13 0.3090 -0.1723 0.3136 1.00 0.1526 Uiso H
H14 0.2611 -0.1996 0.4778 1.00 0.1526 Uiso H
H15 0.2945 -0.4014 0.4055 1.00 0.1526 Uiso H

loop_
_atom_type_symbol
_atom_type_oxidation_number
_atom_type_number_in_cell
_atom_type_scat_dispersion_real
_atom_type_scat_dispersion_imag
_atom_type_scat_source
Au 0 1 -2.6880 8.7980 'International Tables Vol IV Table 2.2A'
Cl 0 2 0.1320 0.1590 'International Tables Vol IV Table 2.2A'
O 0 2 0.0080 0.0060 'International Tables Vol IV Table 2.2A'
N 0 2 0.0040 0.0030 'International Tables Vol IV Table 2.2A'
C 0 11 0.0020 0.0020 'International Tables Vol IV Table 2.2A'
H 0 15 0.0000 0.0000 'International Tables Vol IV Table 2.2A'

loop_
_geom_angle_atom_site_label_1
_geom_angle_atom_site_label_2
_geom_angle_atom_site_label_3
_geom_angle
_geom_angle_site_symmetry_1
_geom_angle_site_symmetry_2
_geom_angle_site_symmetry_3
_geom_angle_publ_flag
Cl1 Au Cl2 87.9(1) 1_555 1_555 1_555 yes
Cl1 Au N1 94.8(3) 1_555 1_555 1_555 yes
Cl1 Au N11 175.5(2) 1_555 1_555 1_555 yes
Cl2 Au N1 177.0(2) 1_555 1_555 1_555 yes
Cl2 Au N11 96.3(2) 1_555 1_555 1_555 yes
N1 Au N11 81.0(3) 1_555 1_555 1_555 yes
C13 O2 H1 115.7 1_555 1_555 1_555 yes
Au N1 C1 114.6(6) 1_555 1_555 1_555 yes
Au N1 C5 126.0(8) 1_555 1_555 1_555 yes
C1 N1 C5 119.4(9) 1_555 1_555 1_555 yes
Au N11 C11 112.5(5) 1_555 1_555 1_555 yes
Au N11 C12 123.4(7) 1_555 1_555 1_555 yes
C11 N11 C12 123.1(8) 1_555 1_555 1_555 yes
N1 C1 C2 122.5(8) 1_555 1_555 1_555 yes
N1 C1 C11 115.0(8) 1_555 1_555 1_555 yes
C2 C1 C11 122.5(9) 1_555 1_555 1_555 yes
C1 C2 C3 118.5(11) 1_555 1_555 1_555 yes
C1 C2 H2 120.7 1_555 1_555 1_555 yes
C3 C2 H2 120.7 1_555 1_555 1_555 yes
C2 C3 C4 119.5(11) 1_555 1_555 1_555 yes
C2 C3 H3 120.2 1_555 1_555 1_555 yes
C4 C3 H3 120.2 1_555 1_555 1_555 yes
C3 C4 C5 120.8(10) 1_555 1_555 1_555 yes
C3 C4 H4 119.6 1_555 1_555 1_555 yes
C5 C4 H4 119.6 1_555 1_555 1_555 yes
N1 C5 C4 119.2(11) 1_555 1_555 1_555 yes
N1 C5 H5 120.4 1_555 1_555 1_555 yes
C4 C5 H5 120.4 1_555 1_555 1_555 yes
O1 C11 N11 123.0(7) 1_555 1_555 1_555 yes
O1 C11 C1 120.8(8) 1_555 1_555 1_555 yes
N11 C11 C1 116.2(8) 1_555 1_555 1_555 yes
N11 C12 C13 108.7(8) 1_555 1_555 1_555 yes
N11 C12 C14 112.9(7) 1_555 1_555 1_555 yes
N11 C12 H6 111.4 1_555 1_555 1_555 yes
C13 C12 C14 118.2(9) 1_555 1_555 1_555 yes
C13 C12 H6 105.1 1_555 1_555 1_555 yes
C14 C12 H6 100.0 1_555 1_555 1_555 yes
O2 C13 C12 110.1(9) 1_555 1_555 1_555 yes
O2 C13 H7 109.3 1_555 1_555 1_555 yes
O2 C13 H8 109.3 1_555 1_555 1_555 yes
C12 C13 H7 109.3 1_555 1_555 1_555 yes
C12 C13 H8 109.3 1_555 1_555 1_555 yes
H7 C13 H8 109.5 1_555 1_555 1_555 yes
C12 C14 C15 111.9(9) 1_555 1_555 1_555 yes
C12 C14 C16 124.9(13) 1_555 1_555 1_555 yes
C12 C14 H9 97.4 1_555 1_555 1_555 yes
C15 C14 C16 117.7(13) 1_555 1_555 1_555 yes
C15 C14 H9 112.4 1_555 1_555 1_555 yes
C16 C14 H9 85.1 1_555 1_555 1_555 yes
C14 C15 H10 109.5 1_555 1_555 1_555 yes
C14 C15 H11 109.5 1_555 1_555 1_555 yes
C14 C15 H12 109.5 1_555 1_555 1_555 yes
H10 C15 H11 109.5 1_555 1_555 1_555 yes
H10 C15 H12 109.5 1_555 1_555 1_555 yes
H11 C15 H12 109.5 1_555 1_555 1_555 yes
C14 C16 H13 109.5 1_555 1_555 1_555 yes
C14 C16 H14 109.5 1_555 1_555 1_555 yes
C14 C16 H15 109.5 1_555 1_555 1_555 yes
H13 C16 H14 109.5 1_555 1_555 1_555 yes
H13 C16 H15 109.5 1_555 1_555 1_555 yes
H14 C16 H15 109.5 1_555 1_555 1_555 yes

loop_
_geom_bond_atom_site_label_1
_geom_bond_atom_site_label_2
_geom_bond_distance
_geom_bond_site_symmetry_1
_geom_bond_site_symmetry_2
_geom_bond_publ_flag
Au Cl1 2.277(3) 1_555 1_555 yes
Au Cl2 2.274(3) 1_555 1_555 yes
Au N1 2.001(8) 1_555 1_555 yes
Au N11 2.043(8) 1_555 1_555 yes
O1 C11 1.250(12) 1_555 1_555 yes
O2 C13 1.447(12) 1_555 1_555 yes
O2 H1 0.976 1_555 1_555 yes
N1 C1 1.345(14) 1_555 1_555 yes
N1 C5 1.384(12) 1_555 1_555 yes
N11 C11 1.340(12) 1_555 1_555 yes
N11 C12 1.490(10) 1_555 1_555 yes
C1 C2 1.407(15) 1_555 1_555 yes
C1 C11 1.462(11) 1_555 1_555 yes
C2 C3 1.381(14) 1_555 1_555 yes
C2 H2 0.970 1_555 1_555 yes
C3 C4 1.379(19) 1_555 1_555 yes
C3 H3 0.970 1_555 1_555 yes
C4 C5 1.409(18) 1_555 1_555 yes
C4 H4 0.970 1_555 1_555 yes
C5 H5 0.970 1_555 1_555 yes
C12 C13 1.539(15) 1_555 1_555 yes
C12 C14 1.533(15) 1_555 1_555 yes
C12 H6 0.970 1_555 1_555 yes
C13 H7 0.970 1_555 1_555 yes
C13 H8 0.970 1_555 1_555 yes
C14 C15 1.489(18) 1_555 1_555 yes
C14 C16 1.310(20) 1_555 1_555 yes
C14 H9 0.970 1_555 1_555 yes
C15 H10 0.970 1_555 1_555 yes
C15 H11 0.970 1_555 1_555 yes
C15 H12 0.970 1_555 1_555 yes
C16 H13 0.970 1_555 1_555 yes
C16 H14 0.970 1_555 1_555 yes
C16 H15 0.970 1_555 1_555 yes
